data_1542487
loop_
_publ_author_name
'Vinduvahini, M.'
'Anitha, B. R.'
'Kumar, K. Mahesh'
'Kotresh, O.'
'Devarajegowda, H. C.'

_publ_section_title
;
 (6-Bromo-2-oxo-2<i>H</i>-chromen-4-yl)methyl diethylcarbamodithioate
;
_journal_coeditor_code BV4001
_journal_issue 1
_journal_name_full IUCrData
_journal_page_first x160015
_journal_paper_doi 10.1107/S2414314616000158
_journal_volume 1
_journal_year 2016
_chemical_formula_iupac 'C15 H16 Br N O2 S2'
_chemical_formula_moiety 'C15 H16 Br N O2 S2'
_chemical_formula_sum 'C15 H16 Br N O2 S2'
_chemical_formula_weight 386.32
_chemical_melting_point 401
_chemical_name_systematic '(6-Bromo-2-oxo-2<i>H</i>-chromen-4-yl)methyl diethylcarbamodithioate'
_space_group_crystal_system monoclinic
_space_group_IT_number 14
_space_group_name_Hall '-P 2yn'
_space_group_name_H-M_alt 'P 1 21/n 1'
_symmetry_space_group_name_Hall '-P 2yn'
_symmetry_space_group_name_H-M 'P 1 21/n 1'
_atom_sites_solution_hydrogens geom
_audit_creation_method SHELXL-2014/7
_cell_angle_alpha 90
_cell_angle_beta 97.909(2)
_cell_angle_gamma 90
_cell_formula_units_Z 4
_cell_length_a 7.8958(2)
_cell_length_b 8.0536(2)
_cell_length_c 25.2735(8)
_cell_measurement_reflns_used 2806
_cell_measurement_temperature 296(2)
_cell_measurement_theta_max 25.000
_cell_measurement_theta_min 2.834
_cell_volume 1591.84(8)
_computing_cell_refinement
;
SAINT (Bruker, 2001)
;
_computing_data_collection
;
SMART (Bruker, 2001)
;
_computing_data_reduction
;
SAINT (Bruker, 2001)
;
_computing_molecular_graphics
;
ORTEP-3 for Windows (Farrugia, 2012)
;
_computing_publication_material SHELXL-2014/7
_computing_structure_refinement
;
SHELXL-2014/7 (Sheldrick, 2015)
;
_computing_structure_solution
;
SHELXS-97 (Sheldrick, 2008)
;
_diffrn_ambient_temperature 296(2)
_diffrn_measured_fraction_theta_full 0.999
_diffrn_measured_fraction_theta_max 0.999
_diffrn_measurement_device_type 'Bruker SMART CCD area-detector'
_diffrn_measurement_method '\w and \f scans'
_diffrn_radiation_monochromator graphite
_diffrn_radiation_source 'fine-focus sealed tube'
_diffrn_radiation_type MoK\a
_diffrn_radiation_wavelength 0.71073
_diffrn_reflns_av_R_equivalents 0.0329
_diffrn_reflns_limit_h_max 9
_diffrn_reflns_limit_h_min -9
_diffrn_reflns_limit_k_max 9
_diffrn_reflns_limit_k_min -9
_diffrn_reflns_limit_l_max 28
_diffrn_reflns_limit_l_min -30
_diffrn_reflns_number 12640
_diffrn_reflns_theta_full 25.000
_diffrn_reflns_theta_max 25.000
_diffrn_reflns_theta_min 2.834
_exptl_absorpt_coefficient_mu 2.847
_exptl_absorpt_correction_T_max 1.0000
_exptl_absorpt_correction_T_min 0.7700
_exptl_absorpt_correction_type multi-scan
_exptl_absorpt_process_details
;
(SADABS; Sheldrick, 2007)
;
_exptl_crystal_colour colourless
_exptl_crystal_density_diffrn 1.612
_exptl_crystal_description Plate
_exptl_crystal_F_000 784
_exptl_crystal_size_max 0.24
_exptl_crystal_size_mid 0.20
_exptl_crystal_size_min 0.12
_refine_diff_density_max 0.617
_refine_diff_density_min -0.443
_refine_ls_extinction_coef 0.0078(6)
_refine_ls_extinction_expression Fc^*^=kFc[1+0.001xFc^2^\l^3^/sin(2\q)]^-1/4^
_refine_ls_extinction_method
;
SHELXL-2014/7 (Sheldrick 2015
;
_refine_ls_goodness_of_fit_ref 1.036
_refine_ls_hydrogen_treatment constr
_refine_ls_matrix_type full
_refine_ls_number_parameters 191
_refine_ls_number_reflns 2806
_refine_ls_number_restraints 0
_refine_ls_restrained_S_all 1.036
_refine_ls_R_factor_all 0.0380
_refine_ls_R_factor_gt 0.0303
_refine_ls_shift/su_max 0.003
_refine_ls_shift/su_mean 0.000
_refine_ls_structure_factor_coef Fsqd
_refine_ls_weighting_details 'w=1/[\s^2^(Fo^2^)+(0.0341P)^2^+0.9395P] where P=(Fo^2^+2Fc^2^)/3'
_refine_ls_weighting_scheme calc
_refine_ls_wR_factor_gt 0.0719
_refine_ls_wR_factor_ref 0.0744
_reflns_number_gt 2419
_reflns_number_total 2806
_reflns_threshold_expression 'I > 2\s(I)'
_cod_data_source_file bv4001sup1.cif
_cod_data_source_block I
_cod_depositor_comments 'Adding full bibliography for 1542487.cif.'
_cod_database_code 1542487
_cod_database_fobs_code 1542487
_shelx_space_group_comment
;
The symmetry employed for this shelxl refinement is uniquely defined
by the following loop, which should always be used as a source of
symmetry information in preference to the above space-group names.
They are only intended as comments.
;

loop_
_space_group_symop_operation_xyz
'x, y, z'
'-x+1/2, y+1/2, -z+1/2'
'-x, -y, -z'
'x-1/2, -y-1/2, z-1/2'

loop_
_atom_site_type_symbol
_atom_site_label
_atom_site_fract_x
_atom_site_fract_y
_atom_site_fract_z
_atom_site_U_iso_or_equiv
_atom_site_adp_type
_atom_site_calc_flag
_atom_site_occupancy
Br Br1 0.59128(4) 1.00761(4) 1.10054(2) 0.05696(14) Uani d 1
S S2 0.97175(8) 0.75097(8) 0.86560(2) 0.03566(17) Uani d 1
S S3 0.60724(8) 0.65728(8) 0.82431(3) 0.03919(18) Uani d 1
O O4 0.7447(2) 0.3444(2) 1.01068(7) 0.0385(4) Uani d 1
O O5 0.8515(3) 0.1807(2) 0.95411(8) 0.0511(5) Uani d 1
N N6 0.8656(2) 0.6584(2) 0.76765(8) 0.0327(4) Uani d 1
C C7 0.6395(3) 0.8010(3) 1.06954(10) 0.0366(6) Uani d 1
C C8 0.7109(3) 0.7968(3) 1.02306(10) 0.0336(5) Uani d 1
H H8 0.7347 0.8951 1.0062 0.040 Uiso calc 1
C C9 0.7477(3) 0.6432(3) 1.00118(9) 0.0306(5) Uani d 1
C C10 0.7105(3) 0.5005(3) 1.02818(10) 0.0324(5) Uani d 1
C C11 0.6357(3) 0.5063(3) 1.07453(11) 0.0409(6) Uani d 1
H H11 0.6103 0.4087 1.0915 0.049 Uiso calc 1
C C12 0.5995(3) 0.6573(3) 1.09518(11) 0.0430(6) Uani d 1
H H12 0.5485 0.6632 1.1262 0.052 Uiso calc 1
C C13 0.8253(3) 0.6230(3) 0.95250(9) 0.0291(5) Uani d 1
C C14 0.8597(3) 0.4683(3) 0.93707(10) 0.0332(5) Uani d 1
H H14 0.9110 0.4555 0.9063 0.040 Uiso calc 1
C C15 0.8213(3) 0.3214(3) 0.96566(10) 0.0362(6) Uani d 1
C C16 0.8615(3) 0.7774(3) 0.92238(10) 0.0340(5) Uani d 1
H H16A 0.9283 0.8521 0.9472 0.041 Uiso calc 1
H H16B 0.7534 0.8318 0.9105 0.041 Uiso calc 1
C C17 0.8095(3) 0.6840(3) 0.81439(9) 0.0285(5) Uani d 1
C C18 1.0413(3) 0.6957(4) 0.75752(11) 0.0465(7) Uani d 1
H H18A 1.0886 0.7822 0.7819 0.056 Uiso calc 1
H H18B 1.0373 0.7380 0.7214 0.056 Uiso calc 1
C C19 1.1578(4) 0.5469(5) 0.76417(16) 0.0681(9) Uani d 1
H H19A 1.2698 0.5783 0.7571 0.102 Uiso calc 1
H H19B 1.1645 0.5058 0.8001 0.102 Uiso calc 1
H H19C 1.1132 0.4616 0.7396 0.102 Uiso calc 1
C C20 0.7533(3) 0.5899(3) 0.72156(10) 0.0406(6) Uani d 1
H H20A 0.6700 0.5172 0.7344 0.049 Uiso calc 1
H H20B 0.8214 0.5234 0.7004 0.049 Uiso calc 1
C C21 0.6610(5) 0.7204(4) 0.68662(12) 0.0607(8) Uani d 1
H H21A 0.5900 0.6684 0.6574 0.091 Uiso calc 1
H H21B 0.5911 0.7851 0.7070 0.091 Uiso calc 1
H H21C 0.7426 0.7914 0.6730 0.091 Uiso calc 1

loop_
_atom_site_aniso_label
_atom_site_aniso_U_11
_atom_site_aniso_U_22
_atom_site_aniso_U_33
_atom_site_aniso_U_12
_atom_site_aniso_U_13
_atom_site_aniso_U_23
Br1 0.0733(2) 0.04765(19) 0.0528(2) 0.00713(14) 0.01885(16) -0.01305(14)
S2 0.0369(3) 0.0427(4) 0.0276(3) -0.0064(3) 0.0053(2) 0.0020(3)
S3 0.0343(3) 0.0448(4) 0.0391(4) -0.0033(3) 0.0073(3) 0.0049(3)
O4 0.0511(10) 0.0296(9) 0.0359(10) -0.0034(7) 0.0102(8) 0.0035(7)
O5 0.0772(13) 0.0281(10) 0.0493(12) 0.0013(9) 0.0127(10) -0.0027(8)
N6 0.0408(11) 0.0318(10) 0.0262(11) -0.0029(8) 0.0070(8) 0.0011(8)
C7 0.0394(13) 0.0387(13) 0.0318(14) 0.0032(10) 0.0054(10) -0.0051(11)
C8 0.0378(13) 0.0321(13) 0.0309(14) -0.0005(10) 0.0045(10) 0.0021(10)
C9 0.0301(11) 0.0329(12) 0.0278(13) -0.0012(9) 0.0006(9) 0.0020(10)
C10 0.0349(12) 0.0314(12) 0.0304(13) -0.0017(9) 0.0024(10) 0.0013(10)
C11 0.0472(15) 0.0410(15) 0.0367(15) -0.0059(11) 0.0137(12) 0.0087(12)
C12 0.0481(15) 0.0519(16) 0.0315(14) 0.0010(12) 0.0147(12) 0.0030(12)
C13 0.0314(11) 0.0313(12) 0.0239(12) -0.0020(9) 0.0007(9) 0.0003(10)
C14 0.0412(13) 0.0324(13) 0.0252(12) -0.0011(10) 0.0019(10) 0.0007(10)
C15 0.0429(14) 0.0326(14) 0.0317(14) -0.0018(10) -0.0001(11) -0.0008(11)
C16 0.0465(14) 0.0293(12) 0.0269(13) -0.0020(10) 0.0075(10) 0.0012(10)
C17 0.0402(13) 0.0214(10) 0.0237(12) 0.0005(9) 0.0042(10) 0.0060(9)
C18 0.0487(15) 0.0560(17) 0.0384(16) -0.0092(13) 0.0190(12) -0.0017(13)
C19 0.0454(17) 0.084(2) 0.076(2) 0.0058(16) 0.0126(16) -0.016(2)
C20 0.0592(16) 0.0317(13) 0.0305(14) -0.0043(11) 0.0043(11) -0.0047(11)
C21 0.090(2) 0.0470(17) 0.0392(17) -0.0020(15) -0.0134(15) 0.0049(14)

loop_
_atom_type_symbol
_atom_type_description
_atom_type_scat_dispersion_real
_atom_type_scat_dispersion_imag
_atom_type_scat_source
C C 0.0033 0.0016 'International Tables Vol C Tables 4.2.6.8 and 6.1.1.4'
H H 0.0000 0.0000 'International Tables Vol C Tables 4.2.6.8 and 6.1.1.4'
N N 0.0061 0.0033 'International Tables Vol C Tables 4.2.6.8 and 6.1.1.4'
O O 0.0106 0.0060 'International Tables Vol C Tables 4.2.6.8 and 6.1.1.4'
S S 0.1246 0.1234 'International Tables Vol C Tables 4.2.6.8 and 6.1.1.4'
Br Br -0.2901 2.4595 'International Tables Vol C Tables 4.2.6.8 and 6.1.1.4'

loop_
_geom_angle_atom_site_label_1
_geom_angle_atom_site_label_2
_geom_angle_atom_site_label_3
_geom_angle
C17 S2 C16 103.82(11)
C10 O4 C15 121.33(18)
C17 N6 C20 121.4(2)
C17 N6 C18 123.9(2)
C20 N6 C18 114.7(2)
C8 C7 C12 121.9(2)
C8 C7 Br1 120.24(19)
C12 C7 Br1 117.90(19)
C7 C8 C9 119.4(2)
C7 C8 H8 120.3
C9 C8 H8 120.3
C10 C9 C8 117.9(2)
C10 C9 C13 117.7(2)
C8 C9 C13 124.4(2)
O4 C10 C11 115.5(2)
O4 C10 C9 122.4(2)
C11 C10 C9 122.1(2)
C12 C11 C10 119.3(2)
C12 C11 H11 120.4
C10 C11 H11 120.4
C11 C12 C7 119.4(2)
C11 C12 H12 120.3
C7 C12 H12 120.3
C14 C13 C9 118.3(2)
C14 C13 C16 124.0(2)
C9 C13 C16 117.8(2)
C13 C14 C15 123.4(2)
C13 C14 H14 118.3
C15 C14 H14 118.3
O5 C15 O4 117.0(2)
O5 C15 C14 126.2(2)
O4 C15 C14 116.9(2)
C13 C16 S2 116.99(17)
C13 C16 H16A 108.0
S2 C16 H16A 108.0
C13 C16 H16B 108.0
S2 C16 H16B 108.0
H16A C16 H16B 107.3
N6 C17 S3 123.80(18)
N6 C17 S2 113.48(17)
S3 C17 S2 122.72(14)
N6 C18 C19 113.1(2)
N6 C18 H18A 109.0
C19 C18 H18A 109.0
N6 C18 H18B 109.0
C19 C18 H18B 109.0
H18A C18 H18B 107.8
C18 C19 H19A 109.5
C18 C19 H19B 109.5
H19A C19 H19B 109.5
C18 C19 H19C 109.5
H19A C19 H19C 109.5
H19B C19 H19C 109.5
N6 C20 C21 113.3(2)
N6 C20 H20A 108.9
C21 C20 H20A 108.9
N6 C20 H20B 108.9
C21 C20 H20B 108.9
H20A C20 H20B 107.7
C20 C21 H21A 109.5
C20 C21 H21B 109.5
H21A C21 H21B 109.5
C20 C21 H21C 109.5
H21A C21 H21C 109.5
H21B C21 H21C 109.5

loop_
_geom_bond_atom_site_label_1
_geom_bond_atom_site_label_2
_geom_bond_distance
Br1 C7 1.900(2)
S2 C17 1.775(2)
S2 C16 1.791(2)
S3 C17 1.664(2)
O4 C10 1.371(3)
O4 C15 1.372(3)
O5 C15 1.203(3)
N6 C17 1.333(3)
N6 C20 1.471(3)
N6 C18 1.476(3)
C7 C8 1.372(3)
C7 C12 1.384(4)
C8 C9 1.402(3)
C8 H8 0.9300
C9 C10 1.389(3)
C9 C13 1.457(3)
C10 C11 1.383(4)
C11 C12 1.369(4)
C11 H11 0.9300
C12 H12 0.9300
C13 C14 1.344(3)
C13 C16 1.506(3)
C14 C15 1.440(3)
C14 H14 0.9300
C16 H16A 0.9700
C16 H16B 0.9700
C18 C19 1.506(4)
C18 H18A 0.9700
C18 H18B 0.9700
C19 H19A 0.9600
C19 H19B 0.9600
C19 H19C 0.9600
C20 C21 1.496(4)
C20 H20A 0.9700
C20 H20B 0.9700
C21 H21A 0.9600
C21 H21B 0.9600
C21 H21C 0.9600
